data_7008019
loop_
_publ_author_name
'Jin, Yongri'
'Yoon, Il'
'Seo, Joobeom'
'Lee, Ji-Eun'
'Moon, Seok-Tae'
'Kim, Jineun'
'Han, Sang Woo'
'Park, Ki-Min'
'Lindoy, Leonard F.'
'Lee, Shim Sung'

_publ_section_title
;
 Cadmium(II) and mercury(II) complexes of an NO2S2-donor macrocycle and
 its ditopic xylyl-bridged analogue.
;
_journal_issue 4
_journal_name_full 'Dalton transactions (Cambridge, England : 2003)'
_journal_page_first 788
_journal_page_last 796
_journal_paper_doi 10.1039/b415794j
_journal_year 2005
_chemical_formula_sum 'C20 H25 Cl2 Hg N O10 S2'
_chemical_formula_weight 775.02
_chemical_name_systematic
;
?
;
_space_group_IT_number 2
_symmetry_cell_setting triclinic
_symmetry_space_group_name_Hall '-P 1'
_symmetry_space_group_name_H-M 'P -1'
_atom_sites_solution_hydrogens geom
_atom_sites_solution_primary direct
_atom_sites_solution_secondary difmap
_audit_creation_method SHELXTL
_cell_angle_alpha 96.122(2)
_cell_angle_beta 91.044(2)
_cell_angle_gamma 101.154(2)
_cell_formula_units_Z 2
_cell_length_a 8.4688(9)
_cell_length_b 9.9367(10)
_cell_length_c 15.4700(16)
_cell_measurement_reflns_used 5794
_cell_measurement_temperature 298(2)
_cell_measurement_theta_max 28.32
_cell_measurement_theta_min 1.32
_cell_volume 1268.9(2)
_computing_cell_refinement 'Bruker SMART'
_computing_data_collection 'Bruker SMART'
_computing_data_reduction 'Bruker SAINT'
_computing_molecular_graphics 'Bruker SHELXTL'
_computing_publication_material 'Bruker SHELXTL'
_computing_structure_refinement 'Bruker SHELXTL'
_computing_structure_solution 'Bruker SHELXTL'
_diffrn_ambient_temperature 298(2)
_diffrn_measured_fraction_theta_full 0.915
_diffrn_measured_fraction_theta_max 0.915
_diffrn_measurement_device_type 'CCD area detector'
_diffrn_measurement_method 'phi and omega scans'
_diffrn_radiation_monochromator graphite
_diffrn_radiation_source 'fine-focus sealed tube'
_diffrn_radiation_type MoK\a
_diffrn_radiation_wavelength 0.71073
_diffrn_reflns_av_R_equivalents 0.0295
_diffrn_reflns_av_sigmaI/netI 0.0670
_diffrn_reflns_limit_h_max 10
_diffrn_reflns_limit_h_min -11
_diffrn_reflns_limit_k_max 13
_diffrn_reflns_limit_k_min -11
_diffrn_reflns_limit_l_max 13
_diffrn_reflns_limit_l_min -20
_diffrn_reflns_number 8199
_diffrn_reflns_theta_full 28.32
_diffrn_reflns_theta_max 28.32
_diffrn_reflns_theta_min 1.32
_exptl_absorpt_coefficient_mu 6.495
_exptl_absorpt_correction_T_max 0.404336
_exptl_absorpt_correction_T_min 0.248250
_exptl_absorpt_correction_type 'Empirical (Bruker SADABS)'
_exptl_crystal_colour colorless
_exptl_crystal_density_diffrn 2.028
_exptl_crystal_density_meas 0
_exptl_crystal_density_method 'not measured'
_exptl_crystal_description block
_exptl_crystal_F_000 756
_exptl_crystal_size_max 0.30
_exptl_crystal_size_mid 0.20
_exptl_crystal_size_min 0.15
_refine_diff_density_max 3.549
_refine_diff_density_min -1.882
_refine_diff_density_rms 0.206
_refine_ls_extinction_method none
_refine_ls_goodness_of_fit_ref 1.065
_refine_ls_hydrogen_treatment constr
_refine_ls_matrix_type full
_refine_ls_number_parameters 325
_refine_ls_number_reflns 5794
_refine_ls_number_restraints 0
_refine_ls_restrained_S_all 1.065
_refine_ls_R_factor_all 0.0861
_refine_ls_R_factor_gt 0.0541
_refine_ls_shift/su_max 0.000
_refine_ls_shift/su_mean 0.000
_refine_ls_structure_factor_coef Fsqd
_refine_ls_weighting_details 'calc w=1/[\s^2^(Fo^2^)+(0.0763P)^2^+1.5548P] where P=(Fo^2^+2Fc^2^)/3'
_refine_ls_weighting_scheme calc
_refine_ls_wR_factor_gt 0.1312
_refine_ls_wR_factor_ref 0.1495
_reflns_number_gt 4125
_reflns_number_total 5794
_reflns_threshold_expression >2sigma(I)
_cod_data_source_file b415794j.txt
_cod_data_source_block complex8
_cod_depositor_comments
;
The following automatic conversions were performed:
'_symmetry_cell_setting' value 'Triclinic' changed to 'triclinic'
according to '/home/saulius/struct/CIF-dictionaries/cif_core.dic'
dictionary named 'cif_core.dic' version 2.4.1 from 2010-06-29.

Automatic conversion script
Id: cif_fix_enum 1527 2010-12-29 10:47:43Z saulius 
;
_cod_original_sg_symbol_H-M P-1
_cod_database_code 7008019

loop_
_symmetry_equiv_pos_as_xyz
'x, y, z'
'-x, -y, -z'

loop_
_atom_site_label
_atom_site_type_symbol
_atom_site_fract_x
_atom_site_fract_y
_atom_site_fract_z
_atom_site_U_iso_or_equiv
_atom_site_adp_type
_atom_site_occupancy
_atom_site_symmetry_multiplicity
_atom_site_calc_flag
_atom_site_refinement_flags
_atom_site_disorder_assembly
_atom_site_disorder_group
Hg Hg 0.65632(5) 0.79294(4) 0.73982(2) 0.04783(15) Uani 1 1 d . . .
Cl1 Cl 0.5288(3) 1.1192(3) 0.78903(18) 0.0575(6) Uani 1 1 d . . .
Cl2 Cl 0.1724(3) 0.5450(3) 0.69102(18) 0.0602(7) Uani 1 1 d . . .
S1 S 0.6069(3) 0.6925(2) 0.58725(16) 0.0451(5) Uani 1 1 d . . .
S2 S 0.5453(3) 0.7774(3) 0.88438(17) 0.0556(6) Uani 1 1 d . . .
O1 O 0.8953(8) 0.9629(7) 0.6733(4) 0.0484(15) Uani 1 1 d . . .
O2 O 0.9340(7) 0.9037(7) 0.8445(4) 0.0472(15) Uani 1 1 d . . .
O3 O 0.4207(12) 1.1994(11) 0.7726(9) 0.120(4) Uani 1 1 d . . .
O4 O 0.6874(12) 1.1951(13) 0.7864(10) 0.129(5) Uani 1 1 d . . .
O5 O 0.503(2) 1.0724(18) 0.8698(9) 0.184(8) Uani 1 1 d . . .
O6 O 0.5096(19) 1.0038(11) 0.7295(9) 0.144(6) Uani 1 1 d . . .
O7 O 0.2962(11) 0.6495(12) 0.7293(7) 0.101(3) Uani 1 1 d . . .
O8 O 0.110(2) 0.4568(16) 0.7485(10) 0.194(8) Uani 1 1 d . . .
O9 O 0.0462(14) 0.6085(19) 0.6703(10) 0.167(6) Uani 1 1 d . . .
O10 O 0.2272(18) 0.4846(15) 0.6194(9) 0.158(6) Uani 1 1 d . . .
N1 N 0.7265(12) 0.5708(9) 0.7593(6) 0.062(2) Uani 1 1 d . . .
H1 H 0.8332 0.5748 0.7508 0.075 Uiso 1 1 calc R . .
C1 C 1.0658(11) 0.9578(11) 0.7926(6) 0.052(2) Uani 1 1 d . . .
H1A H 1.1008 0.8839 0.7579 0.062 Uiso 1 1 calc R . .
H1B H 1.1550 1.0081 0.8294 0.062 Uiso 1 1 calc R . .
C2 C 1.0074(11) 1.0512(11) 0.7353(6) 0.050(2) Uani 1 1 d . . .
H2A H 0.9555 1.1159 0.7688 0.060 Uiso 1 1 calc R . .
H2B H 1.0955 1.1014 0.7064 0.060 Uiso 1 1 calc R . .
C3 C 0.8490(11) 1.0204(10) 0.6010(6) 0.046(2) Uani 1 1 d . . .
C4 C 0.8690(12) 1.1609(10) 0.5981(7) 0.054(2) Uani 1 1 d . . .
H4 H 0.9194 1.2251 0.6460 0.065 Uiso 1 1 calc R . .
C5 C 0.8133(15) 1.2070(13) 0.5228(8) 0.069(3) Uani 1 1 d . . .
H5 H 0.8244 1.3043 0.5197 0.083 Uiso 1 1 calc R . .
C6 C 0.7434(14) 1.1158(14) 0.4536(8) 0.065(3) Uani 1 1 d . . .
H6 H 0.7045 1.1491 0.4029 0.078 Uiso 1 1 calc R . .
C7 C 0.7296(12) 0.9774(13) 0.4572(7) 0.060(3) Uani 1 1 d . . .
H7 H 0.6800 0.9140 0.4087 0.072 Uiso 1 1 calc R . .
C8 C 0.7864(11) 0.9254(10) 0.5306(6) 0.047(2) Uani 1 1 d . . .
C9 C 0.7843(12) 0.7749(10) 0.5322(6) 0.052(2) Uani 1 1 d . . .
H9A H 0.8803 0.7632 0.5621 0.063 Uiso 1 1 calc R . .
H9B H 0.7828 0.7312 0.4737 0.063 Uiso 1 1 calc R . .
C10 C 0.6642(13) 0.5269(10) 0.6014(7) 0.059(3) Uani 1 1 d . . .
H10A H 0.6064 0.4578 0.5581 0.070 Uiso 1 1 calc R . .
H10B H 0.7769 0.5350 0.5913 0.070 Uiso 1 1 calc R . .
C11 C 0.6319(16) 0.4776(10) 0.6913(8) 0.067(3) Uani 1 1 d . . .
H11A H 0.5196 0.4703 0.7025 0.081 Uiso 1 1 calc R . .
H11B H 0.6572 0.3875 0.6915 0.081 Uiso 1 1 calc R . .
C12 C 0.6888(15) 0.5373(12) 0.8481(8) 0.070(3) Uani 1 1 d . . .
H12A H 0.7846 0.5688 0.8845 0.084 Uiso 1 1 calc R . .
H12B H 0.6619 0.4387 0.8466 0.084 Uiso 1 1 calc R . .
C13 C 0.5538(15) 0.5968(13) 0.8904(9) 0.078(4) Uani 1 1 d . . .
H13A H 0.5574 0.5833 0.9509 0.093 Uiso 1 1 calc R . .
H13B H 0.4540 0.5423 0.8656 0.093 Uiso 1 1 calc R . .
C14 C 0.7010(13) 0.8731(12) 0.9656(6) 0.059(3) Uani 1 1 d . . .
H14A H 0.7320 0.9657 0.9508 0.070 Uiso 1 1 calc R . .
H14B H 0.6529 0.8785 1.0212 0.070 Uiso 1 1 calc R . .
C15 C 0.8473(11) 0.8170(10) 0.9748(6) 0.046(2) Uani 1 1 d . . .
C16 C 0.8698(14) 0.7435(11) 1.0441(6) 0.058(3) Uani 1 1 d . . .
H16 H 0.7881 0.7298 1.0862 0.070 Uiso 1 1 calc R . .
C17 C 1.0065(14) 0.6900(12) 1.0537(8) 0.066(3) Uani 1 1 d . . .
H17 H 1.0204 0.6402 1.1022 0.079 Uiso 1 1 calc R . .
C18 C 1.1221(15) 0.7085(14) 0.9934(9) 0.076(3) Uani 1 1 d . . .
H18 H 1.2173 0.6706 0.9995 0.091 Uiso 1 1 calc R . .
C19 C 1.1034(12) 0.7837(12) 0.9209(7) 0.061(3) Uani 1 1 d . . .
H19 H 1.1859 0.7979 0.8793 0.073 Uiso 1 1 calc R . .
C20 C 0.9666(11) 0.8344(9) 0.9124(6) 0.043(2) Uani 1 1 d . . .

loop_
_atom_site_aniso_label
_atom_site_aniso_U_11
_atom_site_aniso_U_22
_atom_site_aniso_U_33
_atom_site_aniso_U_23
_atom_site_aniso_U_13
_atom_site_aniso_U_12
Hg 0.0621(3) 0.0433(2) 0.0398(2) 0.00581(14) 0.00629(15) 0.01366(16)
Cl1 0.0526(14) 0.0577(15) 0.0658(16) 0.0117(12) 0.0138(11) 0.0158(11)
Cl2 0.0500(14) 0.0637(16) 0.0606(16) -0.0019(13) 0.0044(11) 0.0001(12)
S1 0.0448(12) 0.0425(12) 0.0452(13) 0.0028(10) -0.0002(9) 0.0027(10)
S2 0.0410(13) 0.0763(18) 0.0518(15) 0.0158(13) 0.0136(10) 0.0119(12)
O1 0.060(4) 0.048(4) 0.035(3) 0.005(3) 0.001(3) 0.007(3)
O2 0.035(3) 0.065(4) 0.042(4) 0.011(3) 0.005(3) 0.008(3)
O3 0.081(7) 0.095(8) 0.196(13) 0.030(8) 0.014(7) 0.038(6)
O4 0.061(6) 0.130(10) 0.196(14) 0.030(9) 0.015(7) 0.013(6)
O5 0.257(18) 0.253(18) 0.110(10) 0.098(11) 0.119(11) 0.169(15)
O6 0.237(15) 0.076(7) 0.121(10) -0.021(7) -0.071(10) 0.063(9)
O7 0.065(6) 0.113(8) 0.110(8) -0.013(6) -0.013(5) -0.008(5)
O8 0.27(2) 0.134(12) 0.151(14) 0.078(11) 0.022(13) -0.056(13)
O9 0.079(8) 0.262(19) 0.178(14) 0.043(13) -0.012(8) 0.066(10)
O10 0.180(13) 0.137(11) 0.136(11) -0.073(9) 0.030(10) 0.026(10)
N1 0.068(6) 0.055(5) 0.067(6) 0.010(5) -0.010(5) 0.017(4)
C1 0.038(5) 0.070(7) 0.041(5) -0.001(5) 0.006(4) -0.003(4)
C2 0.042(5) 0.057(6) 0.043(5) -0.005(4) 0.003(4) -0.002(4)
C3 0.049(5) 0.046(5) 0.042(5) 0.002(4) 0.015(4) 0.009(4)
C4 0.063(6) 0.047(6) 0.053(6) 0.006(5) 0.018(5) 0.009(5)
C5 0.084(8) 0.065(7) 0.076(8) 0.034(7) 0.042(7) 0.039(6)
C6 0.064(7) 0.085(9) 0.057(7) 0.034(7) 0.014(5) 0.029(6)
C7 0.051(6) 0.090(9) 0.041(5) 0.011(5) 0.007(4) 0.014(6)
C8 0.043(5) 0.056(6) 0.041(5) 0.009(4) 0.015(4) 0.008(4)
C9 0.059(6) 0.057(6) 0.041(5) 0.000(4) 0.018(4) 0.013(5)
C10 0.064(7) 0.047(6) 0.061(7) -0.007(5) -0.003(5) 0.008(5)
C11 0.087(8) 0.034(5) 0.079(8) 0.002(5) -0.010(6) 0.010(5)
C12 0.084(8) 0.055(7) 0.073(8) 0.011(6) -0.027(6) 0.021(6)
C13 0.073(8) 0.078(8) 0.072(8) 0.034(7) -0.002(6) -0.022(7)
C14 0.065(6) 0.081(8) 0.033(5) -0.002(5) 0.011(4) 0.025(6)
C15 0.049(5) 0.051(5) 0.035(5) -0.003(4) -0.001(4) 0.009(4)
C16 0.073(7) 0.068(7) 0.033(5) 0.009(5) 0.006(5) 0.007(5)
C17 0.069(7) 0.074(8) 0.058(7) 0.022(6) -0.006(6) 0.017(6)
C18 0.065(7) 0.088(9) 0.080(9) 0.020(7) -0.013(6) 0.025(7)
C19 0.052(6) 0.070(7) 0.061(7) 0.000(6) 0.003(5) 0.018(5)
C20 0.048(5) 0.046(5) 0.034(5) -0.001(4) -0.005(4) 0.009(4)

loop_
_atom_type_symbol
_atom_type_description
_atom_type_scat_dispersion_real
_atom_type_scat_dispersion_imag
_atom_type_scat_source
C C 0.0033 0.0016 'International Tables Vol C Tables 4.2.6.8 and 6.1.1.4'
H H 0.0000 0.0000 'International Tables Vol C Tables 4.2.6.8 and 6.1.1.4'
N N 0.0061 0.0033 'International Tables Vol C Tables 4.2.6.8 and 6.1.1.4'
O O 0.0106 0.0060 'International Tables Vol C Tables 4.2.6.8 and 6.1.1.4'
S S 0.1246 0.1234 'International Tables Vol C Tables 4.2.6.8 and 6.1.1.4'
Cl Cl 0.1484 0.1585 'International Tables Vol C Tables 4.2.6.8 and 6.1.1.4'
Hg Hg -2.3894 9.2266 'International Tables Vol C Tables 4.2.6.8 and 6.1.1.4'

loop_
_geom_angle_atom_site_label_1
_geom_angle_atom_site_label_2
_geom_angle_atom_site_label_3
_geom_angle
_geom_angle_site_symmetry_1
_geom_angle_site_symmetry_3
_geom_angle_publ_flag
N1 Hg S2 84.4(2) . . ?
N1 Hg S1 83.5(2) . . ?
S2 Hg S1 142.05(9) . . ?
N1 Hg O6 165.9(4) . . ?
S2 Hg O6 86.7(3) . . ?
S1 Hg O6 97.1(3) . . ?
N1 Hg O1 112.2(3) . . ?
S2 Hg O1 134.87(15) . . ?
S1 Hg O1 82.85(14) . . ?
O6 Hg O1 81.8(4) . . ?
N1 Hg O2 84.6(3) . . ?
S2 Hg O2 79.86(14) . . ?
S1 Hg O2 134.20(14) . . ?
O6 Hg O2 104.5(3) . . ?
O1 Hg O2 61.52(18) . . ?
O3 Cl1 O6 111.3(8) . . ?
O3 Cl1 O5 109.8(8) . . ?
O6 Cl1 O5 106.4(10) . . ?
O3 Cl1 O4 110.2(7) . . ?
O6 Cl1 O4 109.0(9) . . ?
O5 Cl1 O4 110.1(11) . . ?
O10 Cl2 O8 114.5(11) . . ?
O10 Cl2 O9 110.9(10) . . ?
O8 Cl2 O9 104.2(11) . . ?
O10 Cl2 O7 108.4(8) . . ?
O8 Cl2 O7 112.0(9) . . ?
O9 Cl2 O7 106.6(9) . . ?
C9 S1 C10 99.7(5) . . ?
C9 S1 Hg 104.0(3) . . ?
C10 S1 Hg 96.5(3) . . ?
C13 S2 C14 104.1(6) . . ?
C13 S2 Hg 96.7(4) . . ?
C14 S2 Hg 108.0(3) . . ?
C3 O1 C2 117.1(7) . . ?
C3 O1 Hg 114.2(5) . . ?
C2 O1 Hg 115.8(5) . . ?
C20 O2 C1 117.9(7) . . ?
C20 O2 Hg 117.9(5) . . ?
C1 O2 Hg 110.9(5) . . ?
Cl1 O6 Hg 125.2(7) . . ?
C11 N1 C12 114.4(9) . . ?
C11 N1 Hg 103.4(6) . . ?
C12 N1 Hg 109.2(7) . . ?
O2 C1 C2 107.6(8) . . ?
O1 C2 C1 105.7(8) . . ?
C4 C3 C8 122.4(10) . . ?
C4 C3 O1 122.8(9) . . ?
C8 C3 O1 114.8(8) . . ?
C3 C4 C5 117.8(11) . . ?
C6 C5 C4 121.3(11) . . ?
C7 C6 C5 119.5(11) . . ?
C6 C7 C8 121.5(11) . . ?
C3 C8 C7 117.2(9) . . ?
C3 C8 C9 120.9(9) . . ?
C7 C8 C9 121.8(10) . . ?
C8 C9 S1 110.8(6) . . ?
C11 C10 S1 114.8(7) . . ?
N1 C11 C10 111.7(9) . . ?
N1 C12 C13 116.6(9) . . ?
C12 C13 S2 119.7(8) . . ?
C15 C14 S2 116.9(7) . . ?
C16 C15 C20 118.8(9) . . ?
C16 C15 C14 120.8(9) . . ?
C20 C15 C14 120.4(9) . . ?
C17 C16 C15 121.5(10) . . ?
C18 C17 C16 119.3(11) . . ?
C17 C18 C19 120.9(11) . . ?
C20 C19 C18 118.8(10) . . ?
C19 C20 O2 123.7(9) . . ?
C19 C20 C15 120.7(9) . . ?
O2 C20 C15 115.6(8) . . ?

loop_
_geom_bond_atom_site_label_1
_geom_bond_atom_site_label_2
_geom_bond_distance
_geom_bond_site_symmetry_2
_geom_bond_publ_flag
Hg N1 2.441(9) . ?
Hg S2 2.450(3) . ?
Hg S1 2.458(2) . ?
Hg O6 2.652(11) . ?
Hg O1 2.670(6) . ?
Hg O2 2.801(6) . ?
Cl1 O3 1.362(10) . ?
Cl1 O6 1.374(11) . ?
Cl1 O5 1.385(12) . ?
Cl1 O4 1.410(10) . ?
Cl2 O10 1.336(11) . ?
Cl2 O8 1.357(12) . ?
Cl2 O9 1.392(13) . ?
Cl2 O7 1.397(10) . ?
S1 C9 1.836(9) . ?
S1 C10 1.837(11) . ?
S2 C13 1.822(13) . ?
S2 C14 1.849(11) . ?
O1 C3 1.392(11) . ?
O1 C2 1.434(11) . ?
O2 C20 1.367(11) . ?
O2 C1 1.440(11) . ?
N1 C11 1.443(14) . ?
N1 C12 1.474(15) . ?
C1 C2 1.492(15) . ?
C3 C4 1.380(13) . ?
C3 C8 1.386(13) . ?
C4 C5 1.402(16) . ?
C5 C6 1.372(18) . ?
C6 C7 1.365(16) . ?
C7 C8 1.411(14) . ?
C8 C9 1.495(14) . ?
C10 C11 1.534(16) . ?
C12 C13 1.514(18) . ?
C14 C15 1.464(14) . ?
C15 C16 1.390(14) . ?
C15 C20 1.410(13) . ?
C16 C17 1.376(16) . ?
C17 C18 1.365(17) . ?
C18 C19 1.435(17) . ?
C19 C20 1.359(14) . ?

loop_
_geom_torsion_atom_site_label_1
_geom_torsion_atom_site_label_2
_geom_torsion_atom_site_label_3
_geom_torsion_atom_site_label_4
_geom_torsion
_geom_torsion_site_symmetry_1
_geom_torsion_site_symmetry_2
_geom_torsion_site_symmetry_3
_geom_torsion_site_symmetry_4
_geom_torsion_publ_flag
O1 C2 C1 O2 -69.7(9) . . . . ?
S1 C10 C11 N1 -63.5(12) . . . . ?
S2 C13 C12 N1 -45.6(14) . . . . ?
